data_7043800
loop_
_publ_author_name
'Ramos, Alberto'
'Anti\~nolo, Antonio'
'Carrillo-Hermosilla, Fernando'
'Fern\'andez-Gal\'an, Rafael'
'Montero-Rama, Mar\'ia del Pilar'
'Villase\~nor, Elena'
'Rodr\'iguez-Di\'eguez, Antonio'
'Garc\'ia-Viv\'o, Daniel'

_publ_section_title
;
 Insertion reactions of small unsaturated molecules in the N--B bonds of
 boron guanidinates
;
_journal_name_full 'Dalton Trans.'
_journal_paper_doi 10.1039/C7DT02081C
_journal_year 2017
_chemical_formula_sum 'C30 H50 B N4'
_chemical_formula_weight 477.55
_chemical_name_systematic
;
 ?
;
_space_group_crystal_system monoclinic
_space_group_IT_number 14
_space_group_name_Hall '-P 2ybc'
_space_group_name_H-M_alt 'P 1 21/c 1'
_symmetry_space_group_name_Hall '-P 2ybc'
_symmetry_space_group_name_H-M 'P 1 21/c 1'
_atom_sites_solution_hydrogens geom
_audit_creation_method SHELXL-2014
_audit_update_record
;
2017-07-07 deposited with the CCDC.
2017-07-11 downloaded from the CCDC.
;
_cell_angle_alpha 90
_cell_angle_beta 112.215(4)
_cell_angle_gamma 90
_cell_formula_units_Z 4
_cell_length_a 9.452(2)
_cell_length_b 29.608(3)
_cell_length_c 10.930(3)
_cell_measurement_reflns_used 6771
_cell_measurement_temperature 100(2)
_cell_measurement_theta_max 28.65
_cell_measurement_theta_min 2.51
_cell_volume 2831.8(10)
_computing_cell_refinement 'Bruker Apex II'
_computing_data_collection 'Bruker ApexII'
_computing_data_reduction 'Bruker Apex II'
_computing_molecular_graphics 'Mercury 3.8'
_computing_publication_material 'SHELXL-2014 (Sheldrick, 2014)'
_computing_structure_refinement 'SHELXL-2014 (Sheldrick, 2014)'
_computing_structure_solution 'SHELXL-2014 (Sheldrick, 2014)'
_diffrn_ambient_temperature 100(2)
_diffrn_measured_fraction_theta_full 0.999
_diffrn_measured_fraction_theta_max 0.980
_diffrn_measurement_device_type 'Bruker D8 Venture'
_diffrn_measurement_method 'Phi and Omega Scans'
_diffrn_radiation_type MoK\a
_diffrn_radiation_wavelength 0.71069
_diffrn_reflns_av_R_equivalents 0.1313
_diffrn_reflns_av_unetI/netI 0.1254
_diffrn_reflns_Laue_measured_fraction_full 0.999
_diffrn_reflns_Laue_measured_fraction_max 0.980
_diffrn_reflns_limit_h_max 12
_diffrn_reflns_limit_h_min -12
_diffrn_reflns_limit_k_max 40
_diffrn_reflns_limit_k_min -34
_diffrn_reflns_limit_l_max 14
_diffrn_reflns_limit_l_min -13
_diffrn_reflns_number 24390
_diffrn_reflns_point_group_measured_fraction_full 0.999
_diffrn_reflns_point_group_measured_fraction_max 0.980
_diffrn_reflns_theta_full 25.240
_diffrn_reflns_theta_max 28.744
_diffrn_reflns_theta_min 2.327
_diffrn_source 'fine-focus sealed tube'
_exptl_absorpt_coefficient_mu 0.065
_exptl_absorpt_correction_T_max 0.746
_exptl_absorpt_correction_T_min 0.347
_exptl_absorpt_correction_type empirical
_exptl_absorpt_process_details 'Bruker SADABS (Bruker, 1999)'
_exptl_crystal_colour white
_exptl_crystal_density_diffrn 1.120
_exptl_crystal_description Prismatic
_exptl_crystal_F_000 1052
_exptl_crystal_size_max 0.28
_exptl_crystal_size_mid 0.20
_exptl_crystal_size_min 0.18
_refine_diff_density_max 1.065
_refine_diff_density_min -0.617
_refine_diff_density_rms 0.138
_refine_ls_extinction_method none
_refine_ls_goodness_of_fit_ref 1.110
_refine_ls_hydrogen_treatment constr
_refine_ls_matrix_type full
_refine_ls_number_parameters 324
_refine_ls_number_reflns 7199
_refine_ls_number_restraints 0
_refine_ls_restrained_S_all 1.110
_refine_ls_R_factor_all 0.1441
_refine_ls_R_factor_gt 0.1079
_refine_ls_shift/su_max 0.000
_refine_ls_shift/su_mean 0.000
_refine_ls_structure_factor_coef Fsqd
_refine_ls_weighting_details 'w=1/[\s^2^(Fo^2^)+(0.1513P)^2^+1.5817P] where P=(Fo^2^+2Fc^2^)/3'
_refine_ls_weighting_scheme calc
_refine_ls_wR_factor_gt 0.2586
_refine_ls_wR_factor_ref 0.2840
_reflns_Friedel_coverage 0.000
_reflns_number_gt 5115
_reflns_number_total 7199
_reflns_threshold_expression 'I > 2\s(I)'
_cod_data_source_file c7dt02081c3.cif
_cod_data_source_block Compound5
_cod_depositor_comments
;
The following automatic conversions were performed:

'_exptl_absorpt_correction_type' value 'Empirical' changed to
'empirical' according to
/home/data/users/saulius/crontab/automatic-downloads/rss-feeds/RSC/lib/dictionaries/cif_core.dic
dictionary named 'cif_core.dic' version 2.4.2 from 2011-04-26.

Automatic conversion script
Id: cif_fix_values 4973 2017-02-22 13:04:09Z antanas 
;
_cod_original_cell_volume 2831.7(11)
_cod_database_code 7043800
_shelx_space_group_comment
;
The symmetry employed for this shelxl refinement is uniquely defined
by the following loop, which should always be used as a source of
symmetry information in preference to the above space-group names.
They are only intended as comments.
;
_shelxl_version_number 2014-3

loop_
_space_group_symop_operation_xyz
'x, y, z'
'-x, y+1/2, -z+1/2'
'-x, -y, -z'
'x, -y-1/2, z-1/2'

loop_
_atom_site_label
_atom_site_type_symbol
_atom_site_fract_x
_atom_site_fract_y
_atom_site_fract_z
_atom_site_U_iso_or_equiv
_atom_site_adp_type
_atom_site_occupancy
_atom_site_site_symmetry_order
_atom_site_calc_flag
_atom_site_refinement_flags_posn
_atom_site_refinement_flags_adp
C1 C -0.0255(3) 0.12439(8) 0.0970(2) 0.0090(5) Uani 1 1 d . .
C2 C 0.0954(3) 0.10709(8) -0.0459(3) 0.0102(5) Uani 1 1 d . .
C3 C 0.1910(3) 0.18752(9) 0.1983(3) 0.0121(5) Uani 1 1 d . .
C4 C 0.1338(3) 0.21462(9) 0.0683(3) 0.0123(5) Uani 1 1 d . .
H4A H 0.1863 0.2039 0.0129 0.015 Uiso 1 1 calc R U
H4B H 0.0256 0.2088 0.0219 0.015 Uiso 1 1 calc R U
C5 C 0.1580(3) 0.26567(9) 0.0870(3) 0.0177(6) Uani 1 1 d . .
H5A H 0.0937 0.2775 0.1308 0.021 Uiso 1 1 calc R U
H5B H 0.1280 0.2801 0.0013 0.021 Uiso 1 1 calc R U
C6 C 0.3255(3) 0.27683(10) 0.1695(3) 0.0193(6) Uani 1 1 d . .
H6A H 0.3885 0.2686 0.1206 0.023 Uiso 1 1 calc R U
H6B H 0.3363 0.3091 0.1863 0.023 Uiso 1 1 calc R U
C7 C 0.3794(3) 0.25154(9) 0.2997(3) 0.0178(6) Uani 1 1 d . .
H7A H 0.3213 0.2616 0.3513 0.021 Uiso 1 1 calc R U
H7B H 0.4862 0.2584 0.3494 0.021 Uiso 1 1 calc R U
C8 C 0.3599(3) 0.20039(9) 0.2779(3) 0.0149(5) Uani 1 1 d . .
H8A H 0.3950 0.1852 0.3628 0.018 Uiso 1 1 calc R U
H8B H 0.4225 0.1901 0.2305 0.018 Uiso 1 1 calc R U
C9 C 0.2449(3) 0.10204(8) 0.3081(2) 0.0101(5) Uani 1 1 d . .
H9 H 0.3543 0.1047 0.3259 0.012 Uiso 1 1 calc R U
C10 C 0.2276(3) 0.11705(9) 0.4366(3) 0.0137(5) Uani 1 1 d . .
H10A H 0.2512 0.1490 0.4513 0.016 Uiso 1 1 calc R U
H10B H 0.1227 0.1126 0.4285 0.016 Uiso 1 1 calc R U
C11 C 0.3345(3) 0.08997(10) 0.5540(3) 0.0156(6) Uani 1 1 d . .
H11A H 0.3212 0.0996 0.6338 0.019 Uiso 1 1 calc R U
H11B H 0.4395 0.0959 0.5651 0.019 Uiso 1 1 calc R U
C12 C 0.3027(3) 0.03909(10) 0.5342(3) 0.0180(6) Uani 1 1 d . .
H12A H 0.3764 0.0227 0.6075 0.022 Uiso 1 1 calc R U
H12B H 0.2015 0.0326 0.5328 0.022 Uiso 1 1 calc R U
C13 C 0.3131(3) 0.02337(9) 0.4047(3) 0.0172(6) Uani 1 1 d . .
H13A H 0.2837 -0.0082 0.3900 0.021 Uiso 1 1 calc R U
H13B H 0.4181 0.0259 0.4112 0.021 Uiso 1 1 calc R U
C14 C 0.2095(3) 0.05145(9) 0.2873(3) 0.0148(5) Uani 1 1 d . .
H14A H 0.1037 0.0463 0.2750 0.018 Uiso 1 1 calc R U
H14B H 0.2231 0.0417 0.2077 0.018 Uiso 1 1 calc R U
C15 C -0.1701(3) 0.14098(9) 0.2323(2) 0.0103(5) Uani 1 1 d . .
C16 C -0.1948(3) 0.18720(10) 0.2546(3) 0.0157(6) Uani 1 1 d . .
C17 C -0.2316(3) 0.19821(12) 0.3633(3) 0.0225(7) Uani 1 1 d . .
H17 H -0.2431 0.2284 0.3808 0.027 Uiso 1 1 calc R U
C18 C -0.2513(3) 0.16571(13) 0.4451(3) 0.0268(7) Uani 1 1 d . .
H18 H -0.2747 0.1738 0.5175 0.032 Uiso 1 1 calc R U
C19 C -0.2358(3) 0.12052(12) 0.4180(3) 0.0230(7) Uani 1 1 d . .
H19 H -0.2527 0.0984 0.4713 0.028 Uiso 1 1 calc R U
C20 C -0.1956(3) 0.10759(10) 0.3131(3) 0.0154(6) Uani 1 1 d . .
C21 C -0.1849(3) 0.05812(10) 0.2865(3) 0.0214(6) Uani 1 1 d . .
H21A H -0.0911 0.0462 0.3492 0.032 Uiso 1 1 calc R U
H21B H -0.1871 0.0542 0.1987 0.032 Uiso 1 1 calc R U
H21C H -0.2697 0.0425 0.2948 0.032 Uiso 1 1 calc R U
C22 C -0.1918(4) 0.22370(10) 0.1608(3) 0.0215(6) Uani 1 1 d . .
H22A H -0.2699 0.2455 0.1530 0.032 Uiso 1 1 calc R U
H22B H -0.2098 0.2108 0.0757 0.032 Uiso 1 1 calc R U
H22C H -0.0937 0.2382 0.1937 0.032 Uiso 1 1 calc R U
C23 C 0.3744(3) 0.10827(9) 0.0758(3) 0.0139(5) Uani 1 1 d . .
H23 H 0.4374 0.1145 0.1686 0.017 Uiso 1 1 calc R U
C24 C 0.4083(4) 0.05954(11) 0.0502(4) 0.0253(7) Uani 1 1 d . .
H24A H 0.3738 0.0395 0.1023 0.038 Uiso 1 1 calc R U
H24B H 0.5163 0.0558 0.0741 0.038 Uiso 1 1 calc R U
H24C H 0.3561 0.0526 -0.0418 0.038 Uiso 1 1 calc R U
C25 C 0.4285(3) 0.14069(10) -0.0054(3) 0.0182(6) Uani 1 1 d . .
H25A H 0.3789 0.1335 -0.0975 0.027 Uiso 1 1 calc R U
H25B H 0.5371 0.1380 0.0204 0.027 Uiso 1 1 calc R U
H25C H 0.4035 0.1711 0.0096 0.027 Uiso 1 1 calc R U
C26 C -0.1907(3) 0.10667(9) -0.1469(3) 0.0129(5) Uani 1 1 d . .
H26 H -0.1662 0.0990 -0.2239 0.015 Uiso 1 1 calc R U
C27 C -0.2796(3) 0.15089(10) -0.1803(3) 0.0170(6) Uani 1 1 d . .
H27A H -0.3132 0.1586 -0.1103 0.025 Uiso 1 1 calc R U
H27B H -0.3667 0.1475 -0.2613 0.025 Uiso 1 1 calc R U
H27C H -0.2148 0.1744 -0.1902 0.025 Uiso 1 1 calc R U
C28 C -0.2849(3) 0.06741(10) -0.1274(3) 0.0174(6) Uani 1 1 d . .
H28A H -0.2244 0.0404 -0.1085 0.026 Uiso 1 1 calc R U
H28B H -0.3740 0.0632 -0.2064 0.026 Uiso 1 1 calc R U
H28C H -0.3154 0.0740 -0.0549 0.026 Uiso 1 1 calc R U
C29 C 0.0618(4) 0.05117(11) -0.2208(3) 0.0242(7) Uani 1 1 d . .
H29A H 0.0744 0.0300 -0.1509 0.036 Uiso 1 1 calc R U
H29B H 0.1225 0.0418 -0.2696 0.036 Uiso 1 1 calc R U
H29C H -0.0438 0.0523 -0.2788 0.036 Uiso 1 1 calc R U
C30 C 0.0778(3) 0.13313(11) -0.2600(3) 0.0191(6) Uani 1 1 d . .
H30A H -0.0308 0.1362 -0.3046 0.029 Uiso 1 1 calc R U
H30B H 0.1230 0.1269 -0.3235 0.029 Uiso 1 1 calc R U
H30C H 0.1194 0.1607 -0.2142 0.029 Uiso 1 1 calc R U
N1 N 0.2121(2) 0.11525(7) 0.0616(2) 0.0102(4) Uani 1 1 d . .
N2 N -0.0430(2) 0.11158(7) -0.0343(2) 0.0101(4) Uani 1 1 d . .
N3 N 0.1111(3) 0.09585(8) -0.1648(2) 0.0131(5) Uani 1 1 d . .
N4 N -0.1512(2) 0.12859(7) 0.1149(2) 0.0102(4) Uani 1 1 d . .
B1 B 0.1599(3) 0.13307(10) 0.1781(3) 0.0093(5) Uani 1 1 d . .

loop_
_atom_site_aniso_label
_atom_site_aniso_U_11
_atom_site_aniso_U_22
_atom_site_aniso_U_33
_atom_site_aniso_U_23
_atom_site_aniso_U_13
_atom_site_aniso_U_12
C1 0.0141(12) 0.0034(11) 0.0090(11) -0.0003(8) 0.0038(10) 0.0005(9)
C2 0.0127(12) 0.0039(11) 0.0145(12) 0.0017(9) 0.0055(10) 0.0021(9)
C3 0.0121(12) 0.0084(12) 0.0134(12) 0.0000(9) 0.0023(10) 0.0000(9)
C4 0.0127(12) 0.0066(12) 0.0144(12) 0.0006(9) 0.0015(10) 0.0002(9)
C5 0.0198(14) 0.0082(12) 0.0224(14) 0.0031(10) 0.0049(12) 0.0000(10)
C6 0.0198(14) 0.0097(13) 0.0283(15) -0.0011(11) 0.0090(12) -0.0034(10)
C7 0.0153(13) 0.0120(13) 0.0218(14) -0.0044(10) 0.0022(11) -0.0038(10)
C8 0.0144(13) 0.0090(12) 0.0171(13) -0.0008(10) 0.0013(10) -0.0002(10)
C9 0.0097(11) 0.0082(12) 0.0100(11) -0.0001(9) 0.0013(9) 0.0011(9)
C10 0.0160(13) 0.0119(13) 0.0117(12) -0.0003(9) 0.0035(10) 0.0036(10)
C11 0.0189(13) 0.0163(14) 0.0104(12) 0.0026(10) 0.0042(10) 0.0058(11)
C12 0.0190(14) 0.0177(14) 0.0161(13) 0.0067(10) 0.0055(11) 0.0032(11)
C13 0.0208(14) 0.0094(12) 0.0181(13) 0.0029(10) 0.0035(11) 0.0035(10)
C14 0.0166(13) 0.0110(12) 0.0152(12) 0.0027(10) 0.0041(11) 0.0003(10)
C15 0.0054(11) 0.0126(12) 0.0105(11) -0.0015(9) 0.0004(9) -0.0004(9)
C16 0.0105(12) 0.0163(14) 0.0184(13) -0.0063(10) 0.0033(11) 0.0011(10)
C17 0.0148(13) 0.0306(17) 0.0182(14) -0.0117(12) 0.0019(11) 0.0061(12)
C18 0.0193(15) 0.048(2) 0.0125(13) -0.0040(13) 0.0057(12) 0.0109(14)
C19 0.0139(13) 0.0392(19) 0.0155(14) 0.0093(12) 0.0052(11) 0.0042(12)
C20 0.0091(12) 0.0183(14) 0.0173(13) 0.0028(10) 0.0032(10) 0.0014(10)
C21 0.0211(14) 0.0176(15) 0.0260(15) 0.0102(11) 0.0095(12) -0.0005(11)
C22 0.0242(15) 0.0106(13) 0.0315(16) -0.0023(11) 0.0128(13) 0.0047(11)
C23 0.0087(12) 0.0147(13) 0.0178(13) 0.0020(10) 0.0044(10) 0.0045(9)
C24 0.0209(15) 0.0152(15) 0.0437(19) 0.0039(13) 0.0166(14) 0.0073(11)
C25 0.0138(13) 0.0206(15) 0.0208(14) 0.0031(11) 0.0072(11) -0.0005(11)
C26 0.0095(12) 0.0148(13) 0.0119(12) -0.0008(9) 0.0011(10) -0.0005(10)
C27 0.0148(13) 0.0168(14) 0.0162(13) 0.0024(10) 0.0024(11) 0.0025(10)
C28 0.0151(13) 0.0153(14) 0.0207(14) -0.0053(11) 0.0054(11) -0.0047(10)
C29 0.0299(16) 0.0159(15) 0.0293(16) -0.0150(12) 0.0142(14) -0.0047(12)
C30 0.0195(14) 0.0259(16) 0.0124(13) 0.0036(11) 0.0065(11) -0.0009(12)
N1 0.0107(10) 0.0060(10) 0.0133(10) 0.0010(8) 0.0039(9) 0.0017(8)
N2 0.0110(10) 0.0075(10) 0.0113(10) -0.0025(8) 0.0036(9) -0.0012(8)
N3 0.0166(11) 0.0106(11) 0.0120(10) -0.0057(8) 0.0052(9) -0.0005(9)
N4 0.0128(10) 0.0054(10) 0.0115(10) -0.0006(8) 0.0037(8) -0.0006(8)
B1 0.0082(12) 0.0093(13) 0.0091(12) -0.0013(10) 0.0018(10) 0.0008(10)

loop_
_atom_type_symbol
_atom_type_description
_atom_type_scat_dispersion_real
_atom_type_scat_dispersion_imag
_atom_type_scat_source
C C 0.0033 0.0016 'International Tables Vol C Tables 4.2.6.8 and 6.1.1.4'
N N 0.0061 0.0033 'International Tables Vol C Tables 4.2.6.8 and 6.1.1.4'
B B 0.0013 0.0007 'International Tables Vol C Tables 4.2.6.8 and 6.1.1.4'
H H 0.0000 0.0000 'International Tables Vol C Tables 4.2.6.8 and 6.1.1.4'

loop_
_geom_angle_atom_site_label_1
_geom_angle_atom_site_label_2
_geom_angle_atom_site_label_3
_geom_angle
N4 C1 N2 114.6(2)
N4 C1 B1 139.2(2)
N2 C1 B1 106.0(2)
N1 C2 N2 114.5(2)
N1 C2 N3 122.2(2)
N2 C2 N3 123.3(2)
C4 C3 C8 108.5(2)
C4 C3 B1 113.9(2)
C8 C3 B1 114.3(2)
C5 C4 C3 114.1(2)
C5 C4 H4A 108.7
C3 C4 H4A 108.7
C5 C4 H4B 108.7
C3 C4 H4B 108.7
H4A C4 H4B 107.6
C4 C5 C6 111.1(2)
C4 C5 H5A 109.4
C6 C5 H5A 109.4
C4 C5 H5B 109.4
C6 C5 H5B 109.4
H5A C5 H5B 108.0
C7 C6 C5 110.6(2)
C7 C6 H6A 109.5
C5 C6 H6A 109.5
C7 C6 H6B 109.5
C5 C6 H6B 109.5
H6A C6 H6B 108.1
C6 C7 C8 111.3(2)
C6 C7 H7A 109.4
C8 C7 H7A 109.4
C6 C7 H7B 109.4
C8 C7 H7B 109.4
H7A C7 H7B 108.0
C7 C8 C3 111.6(2)
C7 C8 H8A 109.3
C3 C8 H8A 109.3
C7 C8 H8B 109.3
C3 C8 H8B 109.3
H8A C8 H8B 108.0
C14 C9 C10 109.0(2)
C14 C9 B1 114.5(2)
C10 C9 B1 116.5(2)
C14 C9 H9 105.3
C10 C9 H9 105.3
B1 C9 H9 105.3
C11 C10 C9 110.5(2)
C11 C10 H10A 109.5
C9 C10 H10A 109.5
C11 C10 H10B 109.5
C9 C10 H10B 109.5
H10A C10 H10B 108.1
C10 C11 C12 111.4(2)
C10 C11 H11A 109.3
C12 C11 H11A 109.3
C10 C11 H11B 109.3
C12 C11 H11B 109.3
H11A C11 H11B 108.0
C13 C12 C11 110.6(2)
C13 C12 H12A 109.5
C11 C12 H12A 109.5
C13 C12 H12B 109.5
C11 C12 H12B 109.5
H12A C12 H12B 108.1
C12 C13 C14 111.5(2)
C12 C13 H13A 109.3
C14 C13 H13A 109.3
C12 C13 H13B 109.3
C14 C13 H13B 109.3
H13A C13 H13B 108.0
C13 C14 C9 111.8(2)
C13 C14 H14A 109.3
C9 C14 H14A 109.3
C13 C14 H14B 109.3
C9 C14 H14B 109.3
H14A C14 H14B 107.9
C20 C15 N4 120.0(2)
C20 C15 C16 119.4(2)
N4 C15 C16 119.4(2)
C17 C16 C15 118.6(3)
C17 C16 C22 119.3(3)
C15 C16 C22 122.0(2)
C18 C17 C16 121.9(3)
C18 C17 H17 119.0
C16 C17 H17 119.0
C17 C18 C19 119.0(3)
C17 C18 H18 120.5
C19 C18 H18 120.5
C18 C19 C20 121.6(3)
C18 C19 H19 119.2
C20 C19 H19 119.2
C19 C20 C15 119.3(3)
C19 C20 C21 119.1(3)
C15 C20 C21 121.6(2)
C20 C21 H21A 109.5
C20 C21 H21B 109.5
H21A C21 H21B 109.5
C20 C21 H21C 109.5
H21A C21 H21C 109.5
H21B C21 H21C 109.5
C16 C22 H22A 109.5
C16 C22 H22B 109.5
H22A C22 H22B 109.5
C16 C22 H22C 109.5
H22A C22 H22C 109.5
H22B C22 H22C 109.5
N1 C23 C25 114.2(2)
N1 C23 C24 112.9(2)
C25 C23 C24 110.5(2)
N1 C23 H23 106.2
C25 C23 H23 106.2
C24 C23 H23 106.2
C23 C24 H24A 109.5
C23 C24 H24B 109.5
H24A C24 H24B 109.5
C23 C24 H24C 109.5
H24A C24 H24C 109.5
H24B C24 H24C 109.5
C23 C25 H25A 109.5
C23 C25 H25B 109.5
H25A C25 H25B 109.5
C23 C25 H25C 109.5
H25A C25 H25C 109.5
H25B C25 H25C 109.5
N2 C26 C27 112.1(2)
N2 C26 C28 112.1(2)
C27 C26 C28 112.9(2)
N2 C26 H26 106.4
C27 C26 H26 106.4
C28 C26 H26 106.4
C26 C27 H27A 109.5
C26 C27 H27B 109.5
H27A C27 H27B 109.5
C26 C27 H27C 109.5
H27A C27 H27C 109.5
H27B C27 H27C 109.5
C26 C28 H28A 109.5
C26 C28 H28B 109.5
H28A C28 H28B 109.5
C26 C28 H28C 109.5
H28A C28 H28C 109.5
H28B C28 H28C 109.5
N3 C29 H29A 109.5
N3 C29 H29B 109.5
H29A C29 H29B 109.5
N3 C29 H29C 109.5
H29A C29 H29C 109.5
H29B C29 H29C 109.5
N3 C30 H30A 109.5
N3 C30 H30B 109.5
H30A C30 H30B 109.5
N3 C30 H30C 109.5
H30A C30 H30C 109.5
H30B C30 H30C 109.5
C2 N1 C23 123.8(2)
C2 N1 B1 111.5(2)
C23 N1 B1 124.7(2)
C2 N2 C1 111.5(2)
C2 N2 C26 123.3(2)
C1 N2 C26 125.1(2)
C2 N3 C29 118.4(2)
C2 N3 C30 114.1(2)
C29 N3 C30 115.8(2)
C1 N4 C15 127.5(2)
N1 B1 C9 107.8(2)
N1 B1 C3 109.5(2)
C9 B1 C3 115.7(2)
N1 B1 C1 95.98(18)
C9 B1 C1 116.9(2)
C3 B1 C1 108.9(2)

loop_
_geom_bond_atom_site_label_1
_geom_bond_atom_site_label_2
_geom_bond_distance
C1 N4 1.281(3)
C1 N2 1.432(3)
C1 B1 1.658(4)
C2 N1 1.295(3)
C2 N2 1.367(3)
C2 N3 1.403(3)
C3 C4 1.541(4)
C3 C8 1.549(4)
C3 B1 1.639(4)
C4 C5 1.531(4)
C4 H4A 0.9700
C4 H4B 0.9700
C5 C6 1.533(4)
C5 H5A 0.9700
C5 H5B 0.9700
C6 C7 1.516(4)
C6 H6A 0.9700
C6 H6B 0.9700
C7 C8 1.533(4)
C7 H7A 0.9700
C7 H7B 0.9700
C8 H8A 0.9700
C8 H8B 0.9700
C9 C14 1.533(4)
C9 C10 1.540(3)
C9 B1 1.627(4)
C9 H9 0.9800
C10 C11 1.526(4)
C10 H10A 0.9700
C10 H10B 0.9700
C11 C12 1.535(4)
C11 H11A 0.9700
C11 H11B 0.9700
C12 C13 1.528(4)
C12 H12A 0.9700
C12 H12B 0.9700
C13 C14 1.532(4)
C13 H13A 0.9700
C13 H13B 0.9700
C14 H14A 0.9700
C14 H14B 0.9700
C15 C20 1.406(4)
C15 N4 1.409(3)
C15 C16 1.425(4)
C16 C17 1.398(4)
C16 C22 1.497(4)
C17 C18 1.373(5)
C17 H17 0.9300
C18 C19 1.390(5)
C18 H18 0.9300
C19 C20 1.392(4)
C19 H19 0.9300
C20 C21 1.504(4)
C21 H21A 0.9600
C21 H21B 0.9600
C21 H21C 0.9600
C22 H22A 0.9600
C22 H22B 0.9600
C22 H22C 0.9600
C23 N1 1.497(3)
C23 C25 1.521(4)
C23 C24 1.526(4)
C23 H23 0.9800
C24 H24A 0.9600
C24 H24B 0.9600
C24 H24C 0.9600
C25 H25A 0.9600
C25 H25B 0.9600
C25 H25C 0.9600
C26 N2 1.478(3)
C26 C27 1.524(4)
C26 C28 1.527(4)
C26 H26 0.9800
C27 H27A 0.9600
C27 H27B 0.9600
C27 H27C 0.9600
C28 H28A 0.9600
C28 H28B 0.9600
C28 H28C 0.9600
C29 N3 1.458(3)
C29 H29A 0.9600
C29 H29B 0.9600
C29 H29C 0.9600
C30 N3 1.467(4)
C30 H30A 0.9600
C30 H30B 0.9600
C30 H30C 0.9600
N1 B1 1.618(3)
